data_1561374
loop_
_publ_author_name
'Sandineni, Prashanth'
'Yaghoobnejad Asl, Hooman'
'Choudhury, Amitava'

_publ_section_title
;
 Kagom\'e lattices as cathode: Effect of particle size and fluoride
 substitution on electrochemical lithium insertion in sodium- and ammonium
 Jarosites
;
_journal_name_full 'Journal of Solid State Chemistry'
_journal_page_first 78
_journal_page_last 86
_journal_paper_doi 10.1016/j.jssc.2016.02.022
_journal_volume 242
_journal_year 2016
_chemical_formula_moiety 'Fe3 H6 Na O14 S2'
_chemical_formula_sum 'Fe3 H6 Na O14 S2'
_chemical_formula_weight 484.71
_space_group_IT_number 166
_space_group_name_Hall '-R 3 2"'
_space_group_name_H-M_alt 'R -3 m :H'
_symmetry_cell_setting trigonal
_symmetry_space_group_name_Hall '-R 3 2"'
_symmetry_space_group_name_H-M 'R -3 m :H'
_atom_sites_solution_hydrogens geom
_atom_sites_solution_primary direct
_atom_sites_solution_secondary difmap
_cell_angle_alpha 90.00
_cell_angle_beta 90.00
_cell_angle_gamma 120.00
_cell_formula_units_Z 3
_cell_length_a 7.3090(17)
_cell_length_b 7.3090(17)
_cell_length_c 16.542(4)
_cell_measurement_reflns_used 1015
_cell_measurement_temperature 220(2)
_cell_measurement_theta_max 28.10
_cell_measurement_theta_min 3.45
_cell_volume 765.3(3)
_computing_cell_refinement 'Bruker SAINT V7.60A (Bruker, 2008)'
_computing_data_collection 'Bruker SMART V5.631 (Bruker, 2002)'
_computing_data_reduction 'Bruker SAINT V7.60A (Bruker, 2008)'
_computing_molecular_graphics 'SHELXTL (Sheldrick, 2008)'
_computing_publication_material 'SHELXTL (Sheldrick, 2008)'
_computing_structure_refinement 'SHELXL-97 (Sheldrick, 2008)'
_computing_structure_solution 'SHELXS-97 (Sheldrick, 2008)'
_diffrn_ambient_temperature 220(2)
_diffrn_measured_fraction_theta_full 1.000
_diffrn_measured_fraction_theta_max 1.000
_diffrn_measurement_device_type 'Bruker Smart-Apex CCD area detector'
_diffrn_measurement_method '\w scans'
_diffrn_radiation_monochromator graphite
_diffrn_radiation_source 'fine-focus sealed tube'
_diffrn_radiation_type MoK\a
_diffrn_radiation_wavelength 0.71073
_diffrn_reflns_av_R_equivalents 0.0274
_diffrn_reflns_av_sigmaI/netI 0.0122
_diffrn_reflns_limit_h_max 9
_diffrn_reflns_limit_h_min -9
_diffrn_reflns_limit_k_max 9
_diffrn_reflns_limit_k_min -9
_diffrn_reflns_limit_l_max 21
_diffrn_reflns_limit_l_min -21
_diffrn_reflns_number 3167
_diffrn_reflns_theta_full 28.27
_diffrn_reflns_theta_max 28.27
_diffrn_reflns_theta_min 3.45
_exptl_absorpt_coefficient_mu 4.747
_exptl_absorpt_correction_T_max 0.7638
_exptl_absorpt_correction_T_min 0.7026
_exptl_absorpt_correction_type multi-scan
_exptl_absorpt_process_details '(SADABS; Bruker, 2008)'
_exptl_crystal_colour yellow
_exptl_crystal_density_diffrn 3.155
_exptl_crystal_density_method 'not measured'
_exptl_crystal_description cubic
_exptl_crystal_F_000 717
_exptl_crystal_size_max 0.08
_exptl_crystal_size_mid 0.06
_exptl_crystal_size_min 0.06
_refine_diff_density_max 0.738
_refine_diff_density_min -0.299
_refine_diff_density_rms 0.111
_refine_ls_extinction_method none
_refine_ls_goodness_of_fit_ref 1.291
_refine_ls_hydrogen_treatment mixed
_refine_ls_matrix_type full
_refine_ls_number_parameters 28
_refine_ls_number_reflns 264
_refine_ls_number_restraints 1
_refine_ls_restrained_S_all 1.303
_refine_ls_R_factor_all 0.0211
_refine_ls_R_factor_gt 0.0203
_refine_ls_shift/su_max 0.000
_refine_ls_shift/su_mean 0.000
_refine_ls_structure_factor_coef Fsqd
_refine_ls_weighting_details 'calc w=1/[\s^2^(Fo^2^)+(0.0244P)^2^+3.1990P] where P=(Fo^2^+2Fc^2^)/3'
_refine_ls_weighting_scheme calc
_refine_ls_wR_factor_gt 0.0547
_refine_ls_wR_factor_ref 0.0551
_reflns_number_gt 254
_reflns_number_total 264
_reflns_threshold_expression >2sigma(I)
_cod_data_source_file JSSC-2016-242-78.cif
_cod_data_source_block 1
_cod_depositor_comments
;
The following automatic conversions were performed:

data item '_symmetry_cell_setting' value 'Trigonal' was changed to
'trigonal' in accordance with the built-in table derived from the CIF
Core dictionary named 'cif_core.dic' version 2.4.5 last updated on
2014-11-21.

Automatic conversion script
Id: cif_fix_values 8369 2020-08-20 11:38:08Z andrius 
;
_cod_original_sg_symbol_H-M 'R-3m  '
_cod_database_code 1561374

loop_
_symmetry_equiv_pos_as_xyz
'x, y, z'
'-y, x-y, z'
'-x+y, -x, z'
'y, x, -z'
'x-y, -y, -z'
'-x, -x+y, -z'
'x+2/3, y+1/3, z+1/3'
'-y+2/3, x-y+1/3, z+1/3'
'-x+y+2/3, -x+1/3, z+1/3'
'y+2/3, x+1/3, -z+1/3'
'x-y+2/3, -y+1/3, -z+1/3'
'-x+2/3, -x+y+1/3, -z+1/3'
'x+1/3, y+2/3, z+2/3'
'-y+1/3, x-y+2/3, z+2/3'
'-x+y+1/3, -x+2/3, z+2/3'
'y+1/3, x+2/3, -z+2/3'
'x-y+1/3, -y+2/3, -z+2/3'
'-x+1/3, -x+y+2/3, -z+2/3'
'-x, -y, -z'
'y, -x+y, -z'
'x-y, x, -z'
'-y, -x, z'
'-x+y, y, z'
'x, x-y, z'
'-x+2/3, -y+1/3, -z+1/3'
'y+2/3, -x+y+1/3, -z+1/3'
'x-y+2/3, x+1/3, -z+1/3'
'-y+2/3, -x+1/3, z+1/3'
'-x+y+2/3, y+1/3, z+1/3'
'x+2/3, x-y+1/3, z+1/3'
'-x+1/3, -y+2/3, -z+2/3'
'y+1/3, -x+y+2/3, -z+2/3'
'x-y+1/3, x+2/3, -z+2/3'
'-y+1/3, -x+2/3, z+2/3'
'-x+y+1/3, y+2/3, z+2/3'
'x+1/3, x-y+2/3, z+2/3'

loop_
_atom_site_label
_atom_site_type_symbol
_atom_site_fract_x
_atom_site_fract_y
_atom_site_fract_z
_atom_site_U_iso_or_equiv
_atom_site_adp_type
_atom_site_occupancy
_atom_site_symmetry_multiplicity
_atom_site_calc_flag
_atom_site_refinement_flags
_atom_site_disorder_assembly
_atom_site_disorder_group
S1 S 0.6667 0.3333 0.14588(7) 0.0067(3) Uani 1 6 d S . .
Fe1 Fe 0.5000 0.5000 0.0000 0.0070(2) Uani 1 4 d S . .
O3 O 0.55645(16) 0.44355(16) 0.11611(11) 0.0096(4) Uani 1 2 d S . .
O2 O 0.20783(16) 0.4157(3) 0.03385(12) 0.0094(4) Uani 1 2 d SD . .
O1 O 0.6667 0.3333 0.2341(2) 0.0093(7) Uani 1 6 d S . .
Na1 Na 0.3333 0.6667 0.1667 0.0453(12) Uani 1 12 d S . .
H1 H 0.1452(18) 0.290(4) 0.053(2) 0.022(11) Uiso 1 2 d SD . .

loop_
_atom_site_aniso_label
_atom_site_aniso_U_11
_atom_site_aniso_U_22
_atom_site_aniso_U_33
_atom_site_aniso_U_23
_atom_site_aniso_U_13
_atom_site_aniso_U_12
S1 0.0067(3) 0.0067(3) 0.0067(5) 0.000 0.000 0.00333(17)
Fe1 0.0062(2) 0.0062(2) 0.0094(3) 0.00010(9) -0.00010(9) 0.0038(2)
O3 0.0119(7) 0.0119(7) 0.0090(8) 0.0006(3) -0.0006(3) 0.0089(8)
O2 0.0067(7) 0.0085(10) 0.0136(9) 0.0036(8) 0.0018(4) 0.0042(5)
O1 0.0103(10) 0.0103(10) 0.0072(15) 0.000 0.000 0.0052(5)
Na1 0.0587(19) 0.0587(19) 0.0184(18) 0.000 0.000 0.0293(10)

loop_
_atom_type_symbol
_atom_type_description
_atom_type_scat_dispersion_real
_atom_type_scat_dispersion_imag
_atom_type_scat_source
O O 0.0106 0.0060 'International Tables Vol C Tables 4.2.6.8 and 6.1.1.4'
H H 0.0000 0.0000 'International Tables Vol C Tables 4.2.6.8 and 6.1.1.4'
Na Na 0.0362 0.0249 'International Tables Vol C Tables 4.2.6.8 and 6.1.1.4'
S S 0.1246 0.1234 'International Tables Vol C Tables 4.2.6.8 and 6.1.1.4'
Fe Fe 0.3463 0.8444 'International Tables Vol C Tables 4.2.6.8 and 6.1.1.4'

loop_
_geom_angle_atom_site_label_1
_geom_angle_atom_site_label_2
_geom_angle_atom_site_label_3
_geom_angle
_geom_angle_site_symmetry_1
_geom_angle_site_symmetry_3
O1 S1 O3 109.44(8) . 2_655
O1 S1 O3 109.44(8) . 3_665
O3 S1 O3 109.50(8) 2_655 3_665
O1 S1 O3 109.44(8) . .
O3 S1 O3 109.50(8) 2_655 .
O3 S1 O3 109.50(8) 3_665 .
O2 Fe1 O2 180.0 19_665 .
O2 Fe1 O2 87.81(12) 19_665 20
O2 Fe1 O2 92.19(12) . 20
O2 Fe1 O2 92.19(12) 19_665 2_665
O2 Fe1 O2 87.81(12) . 2_665
O2 Fe1 O2 180.00(11) 20 2_665
O2 Fe1 O3 88.09(7) 19_665 19_665
O2 Fe1 O3 91.91(7) . 19_665
O2 Fe1 O3 88.09(7) 20 19_665
O2 Fe1 O3 91.91(7) 2_665 19_665
O2 Fe1 O3 91.91(7) 19_665 .
O2 Fe1 O3 88.09(7) . .
O2 Fe1 O3 91.91(7) 20 .
O2 Fe1 O3 88.09(7) 2_665 .
O3 Fe1 O3 180.00(7) 19_665 .
O2 Fe1 Na1 128.83(6) 19_665 .
O2 Fe1 Na1 51.17(6) . .
O2 Fe1 Na1 128.83(6) 20 .
O2 Fe1 Na1 51.17(6) 2_665 .
O3 Fe1 Na1 122.17(6) 19_665 .
O3 Fe1 Na1 57.83(6) . .
O2 Fe1 Na1 51.17(6) 19_665 13_544
O2 Fe1 Na1 128.83(6) . 13_544
O2 Fe1 Na1 51.17(6) 20 13_544
O2 Fe1 Na1 128.83(6) 2_665 13_544
O3 Fe1 Na1 57.83(6) 19_665 13_544
O3 Fe1 Na1 122.17(6) . 13_544
Na1 Fe1 Na1 180.0 . 13_544
S1 O3 Fe1 129.85(12) . .
S1 O3 Na1 144.06(11) . .
Fe1 O3 Na1 86.09(7) . .
Fe1 O2 Fe1 134.10(11) . 3_565
Fe1 O2 Na1 94.07(6) . .
Fe1 O2 Na1 94.07(6) 3_565 .
Fe1 O2 H1 110.7(5) . .
Fe1 O2 H1 110.7(5) 3_565 .
Na1 O2 H1 105(3) . .
O2 Na1 O2 60.99(7) 3_565 .
O2 Na1 O2 60.99(7) 3_565 2_665
O2 Na1 O2 60.99(7) . 2_665
O2 Na1 O2 180.0 3_565 27
O2 Na1 O2 119.01(7) . 27
O2 Na1 O2 119.01(7) 2_665 27
O2 Na1 O2 119.01(7) 3_565 25_565
O2 Na1 O2 180.00(5) . 25_565
O2 Na1 O2 119.01(7) 2_665 25_565
O2 Na1 O2 60.99(7) 27 25_565
O2 Na1 O2 119.01(7) 3_565 26_455
O2 Na1 O2 119.01(7) . 26_455
O2 Na1 O2 180.00(9) 2_665 26_455
O2 Na1 O2 60.99(7) 27 26_455
O2 Na1 O2 60.99(7) 25_565 26_455
O2 Na1 O3 120.73(3) 3_565 27
O2 Na1 O3 120.73(3) . 27
O2 Na1 O3 70.62(6) 2_665 27
O2 Na1 O3 59.27(3) 27 27
O2 Na1 O3 59.27(3) 25_565 27
O2 Na1 O3 109.38(6) 26_455 27
O2 Na1 O3 120.73(3) 3_565 26_455
O2 Na1 O3 70.62(6) . 26_455
O2 Na1 O3 120.73(3) 2_665 26_455
O2 Na1 O3 59.27(3) 27 26_455
O2 Na1 O3 109.38(6) 25_565 26_455
O2 Na1 O3 59.27(3) 26_455 26_455
O3 Na1 O3 112.28(3) 27 26_455
O2 Na1 O3 59.27(3) 3_565 3_565
O2 Na1 O3 59.27(3) . 3_565
O2 Na1 O3 109.38(6) 2_665 3_565
O2 Na1 O3 120.73(3) 27 3_565
O2 Na1 O3 120.73(3) 25_565 3_565
O2 Na1 O3 70.62(6) 26_455 3_565
O3 Na1 O3 180.0 27 3_565
O3 Na1 O3 67.72(3) 26_455 3_565
O2 Na1 O3 59.27(3) 3_565 2_665
O2 Na1 O3 109.38(6) . 2_665
O2 Na1 O3 59.27(3) 2_665 2_665
O2 Na1 O3 120.73(3) 27 2_665
O2 Na1 O3 70.62(6) 25_565 2_665
O2 Na1 O3 120.73(3) 26_455 2_665
O3 Na1 O3 67.72(3) 27 2_665
O3 Na1 O3 180.0 26_455 2_665
O3 Na1 O3 112.28(3) 3_565 2_665
O2 Na1 O3 109.38(6) 3_565 .
O2 Na1 O3 59.27(3) . .
O2 Na1 O3 59.27(3) 2_665 .
O2 Na1 O3 70.62(6) 27 .
O2 Na1 O3 120.73(3) 25_565 .
O2 Na1 O3 120.73(3) 26_455 .
O3 Na1 O3 67.72(3) 27 .
O3 Na1 O3 67.72(3) 26_455 .
O3 Na1 O3 112.28(3) 3_565 .
O3 Na1 O3 112.28(3) 2_665 .
O2 Na1 O3 70.62(6) 3_565 25_565
O2 Na1 O3 120.73(3) . 25_565
O2 Na1 O3 120.73(3) 2_665 25_565
O2 Na1 O3 109.38(6) 27 25_565
O2 Na1 O3 59.27(3) 25_565 25_565
O2 Na1 O3 59.27(3) 26_455 25_565
O3 Na1 O3 112.28(3) 27 25_565
O3 Na1 O3 112.28(3) 26_455 25_565
O3 Na1 O3 67.72(3) 3_565 25_565
O3 Na1 O3 67.72(3) 2_665 25_565
O3 Na1 O3 180.00(2) . 25_565

loop_
_geom_bond_atom_site_label_1
_geom_bond_atom_site_label_2
_geom_bond_distance
_geom_bond_site_symmetry_2
S1 O1 1.460(3) .
S1 O3 1.480(2) 2_655
S1 O3 1.480(2) 3_665
S1 O3 1.480(2) .
Fe1 O2 1.9843(9) 19_665
Fe1 O2 1.9843(9) .
Fe1 O2 1.9843(9) 20
Fe1 O2 1.9843(9) 2_665
Fe1 O3 2.0493(19) 19_665
Fe1 O3 2.0493(19) .
Fe1 Na1 3.4718(6) .
Fe1 Na1 3.4718(6) 13_544
O3 Na1 2.946(2) .
O2 Fe1 1.9843(9) 3_565
O2 Na1 2.711(2) .
O2 H1 0.851(19) .
Na1 O2 2.711(2) 3_565
Na1 O2 2.711(2) 2_665
Na1 O2 2.711(2) 27
Na1 O2 2.711(2) 25_565
Na1 O2 2.711(2) 26_455
Na1 O3 2.946(2) 27
Na1 O3 2.946(2) 26_455
Na1 O3 2.946(2) 3_565
Na1 O3 2.946(2) 2_665
Na1 O3 2.946(2) 25_565
